data_4108768
loop_
_publ_author_name
'Robert S. Walters'
'Christina M. Kraml'
'Neal Byrne'
'Douglas M. Ho'
'Qian Qin'
'Frederick J. Coughlin'
'Stefan Bernhard'
'Robert A. Pascal'

_publ_contact_author_address
;
Princeton University
Department of Chemistry
Princeton, NJ   08544-1009
USA
;
_publ_contact_author_email rpascal@princeton.edu
_publ_contact_author_fax '(609) 258 6746'
_publ_contact_author_name 'Professor Robert A. Pascal, Jr.'
_publ_contact_author_phone '(609) 258 5417'
_publ_section_title
;
 Configurationally Stable Longitudinally Twisted Polycyclic Aromatic
 Compounds
;
_journal_name_full 'Journal of the American Chemical Society'
_journal_page_first 16435
_journal_page_last 16441
_journal_paper_doi 10.1021/ja806958x
_journal_volume 130
_journal_year 2008
_chemical_compound_source 'chemical synthesis'
_chemical_formula_iupac 'C58 H37 N O . 2(C H2 Cl2)'
_chemical_formula_moiety 'C58 H37 N O, 2(C H2 Cl2)'
_chemical_formula_structural '(C58 H37 N O) 2(C H2 Cl2)'
_chemical_formula_sum 'C60 H41 Cl4 N O'
_chemical_formula_weight 933.74
_chemical_name_systematic
;
9,10,11,12,13,14-Hexaphenyl-15-oxo-9,14-dihydro-9,14-
methanobenzo[h]naphtho[2,3-f]quinoline Bis(dichloromethane) Solvate
;
_space_group_IT_number 2
_symmetry_cell_setting triclinic
_symmetry_Int_Tables_number 2
_symmetry_space_group_name_Hall '-P 1'
_symmetry_space_group_name_H-M 'P -1'
_atom_sites_solution_hydrogens geom
_atom_sites_solution_primary direct
_atom_sites_solution_secondary difmap
_audit_creation_date 'May 15, 2007'
_audit_creation_method
;
SHELXL and manual editing of form.cif
;
_audit_update_record
;
May 15, 2007  rap164f.cif         Initial CIF created by DMH.

May 15, 2007  README sections     See _exptl_special_details for a brief
                                  discussion of the data collection and
                                  data reduction procedures and results.
                                  (Located about a third of the way from
                                  the begin of this file.)

                                  See _refine_special_details for a
                                  brief discussion of the structure
                                  solution and refinement, disorder
                                  treatment, etc.  (Located about a
                                  third-to-halfway from the begin of
                                  this file.)

May 15, 2007  Sent to Checkcif.   See rap164f_checkcif.pdf for
                                  the alerts that were generated.
                                  Selected responses follow.

Aug 27, 2008  Updates by DMH      Section 3. TITLE AND AUTHOR LIST
                                  _chemical_formula_structural

------------------------------------------------------------------------

PLAT415_ALERT_2_B Short Inter D-H..H-X  H5 .. H22 ............ 2.08 Ang.
PLAT220_ALERT_2_C Large Non-Solvent C Ueq(max)/Ueq(min) ..... 3.01 Ratio
PLAT301_ALERT_3_C Main Residue Disorder ..................... 3.00 Perc.
PLAT243_ALERT_4_C High Solvent Ueq as Compared to Neighbors for ... Cl2S
PLAT243_ALERT_4_C High Solvent Ueq as Compared to Neighbors for ... Cl2T
PLAT244_ALERT_4_C Low  Solvent Ueq as Compared to Neighbors for .... C1S
PLAT302_ALERT_4_C Anion/Solvent Disorder ................... 14.00 Perc.
PLAT720_ALERT_4_C Number of Unusual/Non-Standard Label(s) ............ 6
PLAT860_ALERT_3_G Note: Number of Least-Squares Restraints .......... 18

                  PLAT220_ALERT_2_C to PLAT860_ALERT_3_G result from the
                  presence of disorder.  The disorder was treated as well
                  as might be expected (see _refine_special_details).
                  The H5...H22 short contact is consistent with the
                  disordering of the N4 and C5 positions, and partially
                  alleviated by the H5 atom being only half-occupied.
                  The validation software finds the labels for the 6
                  dichloromethane H atoms (H1SA, H1SB), (H1SC, H1SD) and
                  (H2SA, H2SB) to be unusual.  The first two sets are
                  the partial hydrogens on C1S due to disorder.  The
                  second set are the two fully occupied hydrogens on
                  C2S.  The use of restraints is not an uncommon
                  practice in the treatment of disorder.  Since there is
                  some logic to the choice of labels, and the use of
                  minimal and mild restraints is accepted practice, we
                  will elect to retain the model as is.

PLAT340_ALERT_3_C Low Bond Precision on C-C Bonds (x 1000) Ang ....... 5

                  The C-C standard uncertainties and bond precisions
                  range from 0.004 to 0.006 with the average bond
                  precision being 0.005.  No response to this alert is
                  necessary since these standard uncertainty values are
                  quite typical of CCD-based structure determinations.

PLAT366_ALERT_2_C Short? C(sp?)-C(sp?) Bond C2 - C3 .......... 1.38 Ang.
PLAT366_ALERT_2_C Short? C(sp?)-C(sp?) Bond C6 - C7 .......... 1.39 Ang.

                  The bond distances for the 12 C(sp2)-C(sp2) aromatic
                  bonds of the two terminal six-membered rings of the
                  benzoquinoline moiety range from 1.349(4) to 1.451(4)
                  Angstroms.  Five of twelve C-C bonds are longer than
                  C2-C3 and C6-C7.  Six of twelve C-C bonds are shorter
                  than C2-C3 and C6-C7.  Hence, the C2-C3 and C6-C7
                  bonds are not short at all, and no response to
                  PLAT366_ALERT_2_C is necessary.

PLAT793_ALERT_1_G Check the Absolute Configuration of C9 = ........... S
PLAT793_ALERT_1_G Check the Absolute Configuration of C14 = .......... R

                  The CheckCif (9S,14R) assignment for the coordinates
                  in this cif file are consistent with our own manual
                  assignment.  However, it is fully recognized that the
                  compound crystallizes in the centric space group P-1,
                  and that equal amounts of the (9S,14R) and (9R,14S)
                  enantiomers are required by crystallographic inversion
                  symmetry to be present in the unit cell and crystal,
                  i.e., the compound is racemic.
;
_cell_angle_alpha 62.804(2)
_cell_angle_beta 80.102(4)
_cell_angle_gamma 84.972(3)
_cell_formula_units_Z 2
_cell_length_a 12.8717(7)
_cell_length_b 14.1496(10)
_cell_length_c 14.7329(10)
_cell_measurement_reflns_used 21292
_cell_measurement_temperature 200(2)
_cell_measurement_theta_max 25.00
_cell_measurement_theta_min 1.57
_cell_volume 2351.0(3)
_computing_cell_refinement 'DENZO-SMN (Otwinowski & Minor, 1997)'
_computing_data_collection 'COLLECT (Nonius, 1998)'
_computing_data_reduction 'DENZO-SMN (Otwinowski & Minor, 1997)'
_computing_molecular_graphics 'Siemens SHELXTL (Sheldrick, 1996)'
_computing_publication_material 'Siemens SHELXTL (Sheldrick, 1996)'
_computing_structure_refinement 'Siemens SHELXTL (Sheldrick, 1996)'
_computing_structure_solution 'Siemens SHELXTL (Sheldrick, 1996)'
_diffrn_ambient_temperature 200(2)
_diffrn_measured_fraction_theta_full 0.991
_diffrn_measured_fraction_theta_max 0.991
_diffrn_measurement_device 'Nonius KappaCCD'
_diffrn_measurement_method '\w scans, 600 1.0\% rotations'
_diffrn_radiation_monochromator graphite
_diffrn_radiation_source 'fine-focus sealed tube'
_diffrn_radiation_type 'Mo K\a'
_diffrn_radiation_wavelength 0.71073
_diffrn_reflns_av_R_equivalents 0.062
_diffrn_reflns_av_sigmaI/netI 0.089
_diffrn_reflns_limit_h_max 15
_diffrn_reflns_limit_h_min -15
_diffrn_reflns_limit_k_max 16
_diffrn_reflns_limit_k_min -16
_diffrn_reflns_limit_l_max 17
_diffrn_reflns_limit_l_min -17
_diffrn_reflns_number 21292
_diffrn_reflns_theta_full 25.00
_diffrn_reflns_theta_max 25.00
_diffrn_reflns_theta_min 1.57
_diffrn_standards_decay_% 0
_diffrn_standards_number 0
_exptl_absorpt_coefficient_mu 0.296
_exptl_absorpt_correction_type none
_exptl_crystal_colour Colorless
_exptl_crystal_density_diffrn 1.319
_exptl_crystal_description Needle
_exptl_crystal_F_000 968
_exptl_crystal_size_max 0.25
_exptl_crystal_size_mid 0.07
_exptl_crystal_size_min 0.05
_refine_diff_density_max 0.711
_refine_diff_density_min -0.552
_refine_diff_density_rms 0.050
_refine_ls_extinction_method none
_refine_ls_goodness_of_fit_all 1.134
_refine_ls_goodness_of_fit_ref 1.189
_refine_ls_hydrogen_treatment constr
_refine_ls_matrix_type full
_refine_ls_number_parameters 604
_refine_ls_number_reflns 8202
_refine_ls_number_restraints 18
_refine_ls_restrained_S_all 1.135
_refine_ls_restrained_S_obs 1.190
_refine_ls_R_factor_all 0.1116
_refine_ls_R_factor_gt 0.0758
_refine_ls_shift/su_max -0.001
_refine_ls_shift/su_mean 0.000
_refine_ls_structure_factor_coef Fsqd
_refine_ls_weighting_details 'w=1/[\s^2^(Fo^2^)+(0.0381P)^2^+1.8570P] where P=(Fo^2^+2Fc^2^)/3'
_refine_ls_weighting_scheme calc
_refine_ls_wR_factor_all 0.1691
_refine_ls_wR_factor_ref 0.1501
_reflns_number_gt 5996
_reflns_number_total 8202
_reflns_threshold_expression I>2\s(I)
_cod_data_source_file ja806958x_si_003.cif
_cod_data_source_block rap164f
_cod_database_code 4108768

loop_
_symmetry_equiv_pos_as_xyz
'x, y, z'
'-x, -y, -z'

loop_
_atom_site_aniso_label
_atom_site_aniso_U_11
_atom_site_aniso_U_22
_atom_site_aniso_U_33
_atom_site_aniso_U_23
_atom_site_aniso_U_13
_atom_site_aniso_U_12
C1 0.031(2) 0.035(2) 0.034(2) -0.007(2) 0.0013(15) -0.002(2)
C2 0.036(2) 0.041(2) 0.054(3) -0.005(2) 0.008(2) -0.009(2)
C3 0.055(3) 0.038(2) 0.054(3) 0.005(2) 0.010(2) -0.005(2)
N4 0.044(2) 0.036(2) 0.036(2) -0.002(2) -0.001(2) -0.002(2)
C4 0.044(2) 0.036(2) 0.036(2) -0.002(2) -0.001(2) -0.002(2)
C4A 0.033(2) 0.028(2) 0.022(2) -0.0075(15) -0.0018(14) -0.0017(14)
C4B 0.033(2) 0.026(2) 0.022(2) -0.0126(15) -0.0072(14) 0.0029(14)
C5 0.044(2) 0.029(2) 0.027(2) -0.0115(14) -0.0115(14) 0.0032(14)
N5 0.044(2) 0.029(2) 0.027(2) -0.0115(14) -0.0115(14) 0.0032(14)
C6 0.050(2) 0.032(2) 0.040(2) -0.013(2) -0.025(2) 0.010(2)
C7 0.030(2) 0.041(2) 0.048(2) -0.020(2) -0.012(2) 0.006(2)
C8 0.031(2) 0.029(2) 0.033(2) -0.012(2) -0.0067(15) -0.0010(14)
C8A 0.025(2) 0.027(2) 0.024(2) -0.0110(15) -0.0062(13) -0.0012(13)
C8B 0.028(2) 0.027(2) 0.018(2) -0.0089(14) -0.0051(13) -0.0009(13)
C9 0.022(2) 0.026(2) 0.024(2) -0.0087(14) -0.0005(13) -0.0017(13)
C9A 0.025(2) 0.022(2) 0.024(2) -0.0094(14) -0.0058(13) 0.0021(13)
C10 0.022(2) 0.026(2) 0.025(2) -0.0101(15) -0.0008(13) -0.0004(13)
C11 0.029(2) 0.025(2) 0.026(2) -0.0107(15) -0.0046(14) 0.0030(13)
C12 0.026(2) 0.026(2) 0.029(2) -0.011(2) -0.0067(14) 0.0034(13)
C13 0.024(2) 0.026(2) 0.028(2) -0.0089(15) -0.0050(14) 0.0011(13)
C13A 0.023(2) 0.024(2) 0.024(2) -0.0074(14) -0.0029(13) 0.0020(13)
C14 0.022(2) 0.027(2) 0.024(2) -0.0103(14) -0.0016(13) 0.0026(13)
C14A 0.028(2) 0.026(2) 0.022(2) -0.0098(14) -0.0022(13) 0.0000(13)
C14B 0.027(2) 0.029(2) 0.025(2) -0.0107(15) -0.0022(14) -0.0005(14)
C15 0.033(2) 0.027(2) 0.017(2) -0.0069(15) -0.0042(13) 0.0035(14)
O16 0.0396(14) 0.0351(14) 0.046(2) -0.0230(12) -0.0005(11) -0.0008(11)
C17 0.021(2) 0.025(2) 0.030(2) -0.010(2) -0.0045(14) -0.0002(13)
C18 0.026(2) 0.027(2) 0.030(2) -0.009(2) -0.0034(14) 0.0014(14)
C19 0.032(2) 0.028(2) 0.036(2) -0.008(2) 0.001(2) 0.0007(15)
C20 0.030(2) 0.031(2) 0.054(2) -0.018(2) -0.008(2) -0.0034(15)
C21 0.042(2) 0.037(2) 0.045(2) -0.015(2) -0.021(2) -0.002(2)
C22 0.038(2) 0.034(2) 0.032(2) -0.009(2) -0.010(2) -0.006(2)
C23 0.023(2) 0.036(2) 0.026(2) -0.016(2) -0.0039(14) 0.0004(14)
C24 0.029(2) 0.050(2) 0.033(2) -0.019(2) 0.001(2) -0.005(2)
C25 0.030(2) 0.080(3) 0.040(2) -0.028(2) 0.005(2) -0.013(2)
C26 0.024(2) 0.096(4) 0.060(3) -0.046(3) -0.008(2) 0.014(2)
C27 0.039(2) 0.060(3) 0.060(3) -0.032(2) -0.014(2) 0.020(2)
C28 0.031(2) 0.040(2) 0.038(2) -0.019(2) -0.007(2) 0.005(2)
C29 0.021(2) 0.039(2) 0.030(2) -0.017(2) -0.0074(14) 0.0025(14)
C30 0.045(2) 0.043(2) 0.031(2) -0.015(2) -0.005(2) -0.003(2)
C31 0.053(2) 0.061(3) 0.031(2) -0.016(2) 0.000(2) -0.008(2)
C32 0.057(3) 0.082(3) 0.038(2) -0.037(3) -0.005(2) 0.005(2)
C33 0.055(3) 0.059(3) 0.045(3) -0.032(2) -0.012(2) 0.010(2)
C34 0.037(2) 0.045(2) 0.036(2) -0.023(2) -0.008(2) 0.003(2)
C35 0.024(2) 0.042(2) 0.034(2) -0.021(2) -0.0065(15) 0.007(2)
C36 0.042(2) 0.048(2) 0.037(2) -0.019(2) -0.015(2) 0.006(2)
C37 0.057(3) 0.076(3) 0.048(3) -0.028(2) -0.023(2) 0.002(2)
C38 0.060(3) 0.103(4) 0.062(3) -0.046(3) -0.028(2) -0.007(3)
C39 0.050(3) 0.080(3) 0.066(3) -0.042(3) -0.010(2) -0.021(2)
C40 0.034(2) 0.049(2) 0.043(2) -0.022(2) -0.006(2) -0.005(2)
C41 0.024(2) 0.045(2) 0.036(2) -0.021(2) -0.0032(15) -0.003(2)
C42 0.033(2) 0.056(2) 0.046(2) -0.025(2) -0.013(2) 0.012(2)
C43 0.028(2) 0.093(4) 0.080(3) -0.052(3) -0.014(2) 0.010(2)
C44 0.020(2) 0.118(4) 0.095(4) -0.065(4) 0.000(2) -0.008(3)
C45 0.042(3) 0.079(3) 0.067(3) -0.033(3) 0.013(2) -0.025(2)
C46 0.032(2) 0.053(2) 0.044(2) -0.020(2) 0.000(2) -0.009(2)
C47 0.024(2) 0.032(2) 0.031(2) -0.014(2) -0.0026(14) -0.0008(14)
C48 0.030(2) 0.040(2) 0.034(2) -0.016(2) -0.0037(15) 0.005(2)
C49 0.040(2) 0.049(2) 0.052(3) -0.024(2) -0.011(2) 0.018(2)
C50 0.036(2) 0.062(3) 0.063(3) -0.035(2) 0.005(2) 0.011(2)
C51 0.048(2) 0.052(2) 0.042(2) -0.023(2) 0.010(2) 0.000(2)
C52 0.035(2) 0.039(2) 0.033(2) -0.015(2) 0.002(2) 0.002(2)
C1S 0.078(3) 0.055(3) 0.052(3) -0.023(2) -0.003(2) 0.004(2)
Cl1S 0.1236(12) 0.0751(9) 0.0688(9) -0.0056(7) -0.0279(8) -0.0099(8)
Cl2S 0.165(5) 0.118(4) 0.109(4) -0.081(4) -0.024(4) 0.062(4)
Cl2T 0.176(5) 0.074(2) 0.136(4) -0.053(2) 0.072(4) -0.006(3)
C2S 0.063(3) 0.052(3) 0.093(4) -0.028(3) -0.027(3) -0.001(2)
Cl3S 0.0671(9) 0.0893(10) 0.1477(14) -0.0593(10) -0.0079(8) -0.0129(7)
Cl4S 0.0631(7) 0.0436(6) 0.0825(8) -0.0205(6) -0.0164(6) 0.0008(5)

loop_
_atom_site_label
_atom_site_type_symbol
_atom_site_fract_x
_atom_site_fract_y
_atom_site_fract_z
_atom_site_U_iso_or_equiv
_atom_site_thermal_displace_type
_atom_site_occupancy
_atom_site_calc_flag
_atom_site_refinement_flags
_atom_site_disorder_group
C1 C 0.8381(3) 0.4705(3) 0.0868(3) 0.0373(9) Uani 1 d . .
H1 H 0.8855 0.4139 0.1184 0.045 Uiso 1 calc R .
C2 C 0.8766(3) 0.5688(3) 0.0175(3) 0.0515(11) Uani 1 d . .
H2 H 0.9505 0.5803 0.0010 0.062 Uiso 1 calc R .
C3 C 0.8078(3) 0.6510(3) -0.0284(3) 0.0608(12) Uani 1 d . .
H3 H 0.8357 0.7187 -0.0770 0.073 Uiso 1 calc R 1
N4 N 0.7018(3) 0.6386(2) -0.0066(2) 0.0448(9) Uani 0.50 d P 1
C4 C 0.7018(3) 0.6386(2) -0.0066(2) 0.0448(9) Uani 0.50 d P 2
H4 H 0.6560 0.6965 -0.0391 0.054 Uiso 0.50 calc PR 2
C4A C 0.6618(2) 0.5402(2) 0.0636(2) 0.0292(8) Uani 1 d . .
C4B C 0.5481(2) 0.5295(2) 0.0898(2) 0.0261(7) Uani 1 d . .
C5 C 0.4854(2) 0.6159(2) 0.0396(2) 0.0333(7) Uani 0.50 d P 1
H5 H 0.5160 0.6795 -0.0148 0.040 Uiso 0.50 calc PR 1
N5 N 0.4854(2) 0.6159(2) 0.0396(2) 0.0333(7) Uani 0.50 d P 2
C6 C 0.3800(3) 0.6090(3) 0.0688(3) 0.0402(9) Uani 1 d . .
H6 H 0.3368 0.6681 0.0330 0.048 Uiso 1 calc R 1
C7 C 0.3325(3) 0.5179(3) 0.1497(3) 0.0391(9) Uani 1 d . .
H7 H 0.2584 0.5163 0.1705 0.047 Uiso 1 calc R .
C8 C 0.3934(2) 0.4308(3) 0.1990(3) 0.0315(8) Uani 1 d . .
H8 H 0.3612 0.3684 0.2540 0.038 Uiso 1 calc R .
C8A C 0.5033(2) 0.4331(2) 0.1689(2) 0.0251(7) Uani 1 d . .
C8B C 0.5731(2) 0.3450(2) 0.2140(2) 0.0247(7) Uani 1 d . .
C9 C 0.5477(2) 0.2339(2) 0.3050(2) 0.0249(7) Uani 1 d . .
C9A C 0.5976(2) 0.2335(2) 0.3939(2) 0.0239(7) Uani 1 d . .
C10 C 0.5503(2) 0.2334(2) 0.4859(2) 0.0253(7) Uani 1 d . .
C11 C 0.6174(2) 0.2304(2) 0.5541(2) 0.0266(7) Uani 1 d . .
C12 C 0.7275(2) 0.2369(2) 0.5251(2) 0.0276(7) Uani 1 d . .
C13 C 0.7741(2) 0.2420(2) 0.4292(2) 0.0268(7) Uani 1 d . .
C13A C 0.7079(2) 0.2389(2) 0.3647(2) 0.0249(7) Uani 1 d . .
C14 C 0.7325(2) 0.2472(2) 0.2545(2) 0.0255(7) Uani 1 d . .
C14A C 0.6811(2) 0.3533(2) 0.1855(2) 0.0257(7) Uani 1 d . .
C14B C 0.7289(2) 0.4527(2) 0.1117(2) 0.0280(7) Uani 1 d . .
C15 C 0.6406(2) 0.1750(2) 0.2701(2) 0.0271(7) Uani 1 d . .
O16 O 0.6408(2) 0.0965(2) 0.2598(2) 0.0393(6) Uani 1 d . .
C17 C 0.4468(2) 0.1775(2) 0.3219(2) 0.0266(7) Uani 1 d . .
C18 C 0.4112(2) 0.0951(2) 0.4172(2) 0.0294(8) Uani 1 d . .
H18 H 0.4456 0.0796 0.4746 0.035 Uiso 1 calc R .
C19 C 0.3256(2) 0.0350(3) 0.4296(3) 0.0355(8) Uani 1 d . .
H19 H 0.3008 -0.0203 0.4957 0.043 Uiso 1 calc R .
C20 C 0.2766(3) 0.0550(3) 0.3469(3) 0.0381(9) Uani 1 d . .
H20 H 0.2165 0.0154 0.3561 0.046 Uiso 1 calc R .
C21 C 0.3148(3) 0.1326(3) 0.2506(3) 0.0408(9) Uani 1 d . .
H21 H 0.2830 0.1446 0.1926 0.049 Uiso 1 calc R .
C22 C 0.3996(3) 0.1933(3) 0.2383(3) 0.0358(8) Uani 1 d . .
H22 H 0.4259 0.2465 0.1715 0.043 Uiso 1 calc R .
C23 C 0.4342(2) 0.2532(2) 0.5076(2) 0.0275(7) Uani 1 d . .
C24 C 0.3652(3) 0.1769(3) 0.5850(3) 0.0380(9) Uani 1 d . .
H24 H 0.3914 0.1087 0.6276 0.046 Uiso 1 calc R .
C25 C 0.2590(3) 0.2002(3) 0.5999(3) 0.0501(10) Uani 1 d . .
H25 H 0.2124 0.1474 0.6521 0.060 Uiso 1 calc R .
C26 C 0.2204(3) 0.2992(4) 0.5397(3) 0.0565(11) Uani 1 d . .
H26 H 0.1473 0.3147 0.5500 0.068 Uiso 1 calc R .
C27 C 0.2881(3) 0.3762(3) 0.4642(3) 0.0513(10) Uani 1 d . .
H27 H 0.2619 0.4451 0.4232 0.062 Uiso 1 calc R .
C28 C 0.3945(2) 0.3524(3) 0.4488(3) 0.0359(8) Uani 1 d . .
H28 H 0.4408 0.4055 0.3968 0.043 Uiso 1 calc R .
C29 C 0.5709(2) 0.2270(3) 0.6555(2) 0.0288(7) Uani 1 d . .
C30 C 0.5404(3) 0.1312(3) 0.7398(3) 0.0404(9) Uani 1 d . .
H30 H 0.5439 0.0681 0.7317 0.048 Uiso 1 calc R .
C31 C 0.5048(3) 0.1272(3) 0.8361(3) 0.0502(10) Uani 1 d . .
H31 H 0.4837 0.0613 0.8935 0.060 Uiso 1 calc R .
C32 C 0.5001(3) 0.2182(4) 0.8483(3) 0.0559(11) Uani 1 d . .
H32 H 0.4761 0.2153 0.9142 0.067 Uiso 1 calc R .
C33 C 0.5300(3) 0.3134(3) 0.7650(3) 0.0498(10) Uani 1 d . .
H33 H 0.5269 0.3764 0.7734 0.060 Uiso 1 calc R .
C34 C 0.5647(2) 0.3179(3) 0.6686(3) 0.0373(8) Uani 1 d . .
H34 H 0.5844 0.3842 0.6111 0.045 Uiso 1 calc R .
C35 C 0.7941(2) 0.2496(3) 0.5933(3) 0.0325(8) Uani 1 d . .
C36 C 0.8035(3) 0.1699(3) 0.6915(3) 0.0416(9) Uani 1 d . .
H36 H 0.7684 0.1044 0.7165 0.050 Uiso 1 calc R .
C37 C 0.8632(3) 0.1843(4) 0.7536(3) 0.0586(11) Uani 1 d . .
H37 H 0.8696 0.1286 0.8203 0.070 Uiso 1 calc R .
C38 C 0.9129(3) 0.2787(4) 0.7189(4) 0.0689(13) Uani 1 d . .
H38 H 0.9532 0.2887 0.7620 0.083 Uiso 1 calc R .
C39 C 0.9049(3) 0.3596(4) 0.6214(3) 0.0603(12) Uani 1 d . .
H39 H 0.9401 0.4249 0.5975 0.072 Uiso 1 calc R .
C40 C 0.8455(3) 0.3455(3) 0.5586(3) 0.0414(9) Uani 1 d . .
H40 H 0.8397 0.4012 0.4918 0.050 Uiso 1 calc R .
C41 C 0.8907(2) 0.2541(3) 0.3988(3) 0.0337(8) Uani 1 d . .
C42 C 0.9586(3) 0.1751(3) 0.4559(3) 0.0441(9) Uani 1 d . .
H42 H 0.9303 0.1130 0.5143 0.053 Uiso 1 calc R .
C43 C 1.0662(3) 0.1861(4) 0.4284(4) 0.0619(12) Uani 1 d . .
H43 H 1.1117 0.1316 0.4675 0.074 Uiso 1 calc R .
C44 C 1.1077(3) 0.2757(5) 0.3447(4) 0.0717(14) Uani 1 d . .
H44 H 1.1820 0.2829 0.3257 0.086 Uiso 1 calc R .
C45 C 1.0417(3) 0.3558(4) 0.2878(4) 0.0639(12) Uani 1 d . .
H45 H 1.0705 0.4180 0.2299 0.077 Uiso 1 calc R .
C46 C 0.9330(3) 0.3448(3) 0.3159(3) 0.0438(9) Uani 1 d . .
H46 H 0.8876 0.4001 0.2776 0.053 Uiso 1 calc R .
C47 C 0.8331(2) 0.2042(2) 0.2160(2) 0.0293(8) Uani 1 d . .
C48 C 0.8843(2) 0.1168(3) 0.2848(3) 0.0358(8) Uani 1 d . .
H48 H 0.8615 0.0902 0.3569 0.043 Uiso 1 calc R .
C49 C 0.9681(3) 0.0680(3) 0.2497(3) 0.0477(10) Uani 1 d . .
H49 H 1.0026 0.0087 0.2979 0.057 Uiso 1 calc R .
C50 C 1.0020(3) 0.1045(3) 0.1457(3) 0.0536(11) Uani 1 d . .
H50 H 1.0604 0.0716 0.1219 0.064 Uiso 1 calc R .
C51 C 0.9501(3) 0.1894(3) 0.0763(3) 0.0491(10) Uani 1 d . .
H51 H 0.9727 0.2149 0.0043 0.059 Uiso 1 calc R .
C52 C 0.8655(3) 0.2376(3) 0.1111(3) 0.0373(8) Uani 1 d . .
H52 H 0.8289 0.2944 0.0626 0.045 Uiso 1 calc R .
C1S C 0.7528(3) -0.0050(3) 0.1193(3) 0.0635(12) Uani 1 d DU .
H1SA H 0.7775 0.0277 0.1584 0.076 Uiso 0.50 calc PR 1
H1SB H 0.6970 -0.0563 0.1658 0.076 Uiso 0.50 calc PR 1
H1SC H 0.8048 0.0268 0.1394 0.076 Uiso 0.50 calc PR 2
H1SD H 0.6963 -0.0371 0.1789 0.076 Uiso 0.50 calc PR 2
Cl1S Cl 0.69885(12) 0.09391(10) 0.01475(10) 0.0972(5) Uani 1 d D .
Cl2S Cl 0.8572(4) -0.0733(4) 0.0840(5) 0.123(2) Uani 0.50 d PDU 1
Cl2T Cl 0.8142(5) -0.1030(4) 0.0890(6) 0.139(3) Uani 0.50 d PDU 2
C2S C 0.7200(3) 0.6260(3) 0.2692(4) 0.0694(13) Uani 1 d . .
H2SA H 0.6968 0.6562 0.2006 0.083 Uiso 1 calc R .
H2SB H 0.6938 0.6734 0.3012 0.083 Uiso 1 calc R .
Cl3S Cl 0.85702(10) 0.62083(11) 0.25416(13) 0.0993(5) Uani 1 d . .
Cl4S Cl 0.66540(8) 0.49912(8) 0.34677(9) 0.0655(3) Uani 1 d . .

loop_
_atom_type_symbol
_atom_type_description
_atom_type_scat_dispersion_real
_atom_type_scat_dispersion_imag
_atom_type_scat_source
C C 0.0033 0.0016 'International Tables Vol C Tables 4.2.6.8 and 6.1.1.4'
H H 0.0000 0.0000 'International Tables Vol C Tables 4.2.6.8 and 6.1.1.4'
N N 0.0061 0.0033 'International Tables Vol C Tables 4.2.6.8 and 6.1.1.4'
O O 0.0106 0.0060 'International Tables Vol C Tables 4.2.6.8 and 6.1.1.4'
Cl Cl 0.1484 0.1585 'International Tables Vol C Tables 4.2.6.8 and 6.1.1.4'

loop_
_geom_angle_atom_site_label_1
_geom_angle_atom_site_label_2
_geom_angle_atom_site_label_3
_geom_angle
_geom_angle_publ_flag
C2 C1 C14B 120.5(3) yes
C2 C1 H1 119.8 ?
C14B C1 H1 119.8 ?
C1 C2 C3 119.8(3) yes
C1 C2 H2 120.1 ?
C3 C2 H2 120.1 ?
C4 C3 C2 122.2(3) yes
N4 C3 C2 122.2(3) yes
N4 C3 H3 118.9 ?
C2 C3 H3 118.9 ?
C3 N4 C4A 118.7(3) yes
C3 C4 C4A 118.7(3) yes
C3 C4 H4 120.7 ?
C4A C4 H4 120.7 ?
C4 C4A C14B 121.4(3) yes
N4 C4A C14B 121.4(3) yes
C4 C4A C4B 118.0(3) yes
N4 C4A C4B 118.0(3) yes
C14B C4A C4B 120.6(3) yes
N5 C4B C8A 121.0(3) yes
C5 C4B C8A 121.0(3) yes
N5 C4B C4A 118.8(3) yes
C5 C4B C4A 118.8(3) yes
C8A C4B C4A 120.1(3) yes
C6 C5 C4B 119.2(3) yes
C6 C5 H5 120.4 ?
C4B C5 H5 120.4 ?
C6 N5 C4B 119.2(3) yes
N5 C6 C7 122.0(3) yes
C5 C6 C7 122.0(3) yes
C5 C6 H6 119.0 ?
C7 C6 H6 119.0 ?
C8 C7 C6 119.5(3) yes
C8 C7 H7 120.2 ?
C6 C7 H7 120.2 ?
C7 C8 C8A 120.4(3) yes
C7 C8 H8 119.8 ?
C8A C8 H8 119.8 ?
C8 C8A C4B 117.7(3) yes
C8 C8A C8B 124.4(3) yes
C4B C8A C8B 117.8(3) yes
C14A C8B C8A 122.1(3) yes
C14A C8B C9 108.6(2) yes
C8A C8B C9 129.1(3) yes
C17 C9 C8B 122.0(2) yes
C17 C9 C15 108.5(2) yes
C8B C9 C15 96.1(2) yes
C17 C9 C9A 123.5(2) yes
C8B C9 C9A 104.4(2) yes
C15 C9 C9A 95.6(2) yes
C10 C9A C13A 121.7(3) yes
C10 C9A C9 130.4(3) yes
C13A C9A C9 107.8(2) yes
C9A C10 C11 117.5(3) yes
C9A C10 C23 122.5(3) yes
C11 C10 C23 119.3(3) yes
C12 C11 C10 120.9(3) yes
C12 C11 C29 119.1(3) yes
C10 C11 C29 119.9(3) yes
C11 C12 C13 120.7(3) yes
C11 C12 C35 118.8(3) yes
C13 C12 C35 120.2(3) yes
C13A C13 C12 118.1(3) yes
C13A C13 C41 122.7(3) yes
C12 C13 C41 119.2(3) yes
C13 C13A C9A 120.8(3) yes
C13 C13A C14 131.1(3) yes
C9A C13A C14 108.0(2) yes
C47 C14 C14A 122.5(2) yes
C47 C14 C15 108.0(2) yes
C14A C14 C15 96.4(2) yes
C47 C14 C13A 123.2(2) yes
C14A C14 C13A 104.8(2) yes
C15 C14 C13A 94.9(2) yes
C8B C14A C14B 121.0(3) yes
C8B C14A C14 108.6(2) yes
C14B C14A C14 130.0(3) yes
C1 C14B C4A 117.4(3) yes
C1 C14B C14A 124.5(3) yes
C4A C14B C14A 118.1(3) yes
O16 C15 C9 129.9(3) yes
O16 C15 C14 130.6(3) yes
C9 C15 C14 99.5(2) yes
C22 C17 C18 118.3(3) yes
C22 C17 C9 120.1(3) yes
C18 C17 C9 120.6(3) yes
C17 C18 C19 120.6(3) yes
C17 C18 H18 119.7 ?
C19 C18 H18 119.7 ?
C20 C19 C18 120.3(3) yes
C20 C19 H19 119.9 ?
C18 C19 H19 119.9 ?
C19 C20 C21 119.8(3) yes
C19 C20 H20 120.1 ?
C21 C20 H20 120.1 ?
C20 C21 C22 119.9(3) yes
C20 C21 H21 120.0 ?
C22 C21 H21 120.0 ?
C21 C22 C17 121.0(3) yes
C21 C22 H22 119.5 ?
C17 C22 H22 119.5 ?
C28 C23 C24 118.6(3) yes
C28 C23 C10 118.0(3) yes
C24 C23 C10 123.4(3) yes
C25 C24 C23 120.4(3) yes
C25 C24 H24 119.8 ?
C23 C24 H24 119.8 ?
C26 C25 C24 120.3(3) yes
C26 C25 H25 119.9 ?
C24 C25 H25 119.9 ?
C25 C26 C27 120.0(3) yes
C25 C26 H26 120.0 ?
C27 C26 H26 120.0 ?
C26 C27 C28 119.6(4) yes
C26 C27 H27 120.2 ?
C28 C27 H27 120.2 ?
C23 C28 C27 121.2(3) yes
C23 C28 H28 119.4 ?
C27 C28 H28 119.4 ?
C34 C29 C30 119.0(3) yes
C34 C29 C11 120.4(3) yes
C30 C29 C11 120.4(3) yes
C29 C30 C31 120.3(3) yes
C29 C30 H30 119.9 ?
C31 C30 H30 119.9 ?
C32 C31 C30 120.1(4) yes
C32 C31 H31 119.9 ?
C30 C31 H31 119.9 ?
C33 C32 C31 119.9(4) yes
C33 C32 H32 120.1 ?
C31 C32 H32 120.1 ?
C32 C33 C34 120.1(4) yes
C32 C33 H33 119.9 ?
C34 C33 H33 119.9 ?
C29 C34 C33 120.6(3) yes
C29 C34 H34 119.7 ?
C33 C34 H34 119.7 ?
C36 C35 C40 118.6(3) yes
C36 C35 C12 122.0(3) yes
C40 C35 C12 119.4(3) yes
C37 C36 C35 121.0(4) yes
C37 C36 H36 119.5 ?
C35 C36 H36 119.5 ?
C38 C37 C36 119.9(4) yes
C38 C37 H37 120.0 ?
C36 C37 H37 120.0 ?
C37 C38 C39 120.4(4) yes
C37 C38 H38 119.8 ?
C39 C38 H38 119.8 ?
C38 C39 C40 119.9(4) yes
C38 C39 H39 120.1 ?
C40 C39 H39 120.1 ?
C39 C40 C35 120.2(4) yes
C39 C40 H40 119.9 ?
C35 C40 H40 119.9 ?
C46 C41 C42 118.9(3) yes
C46 C41 C13 120.6(3) yes
C42 C41 C13 120.5(3) yes
C43 C42 C41 120.7(4) yes
C43 C42 H42 119.7 ?
C41 C42 H42 119.7 ?
C44 C43 C42 120.1(4) yes
C44 C43 H43 120.0 ?
C42 C43 H43 120.0 ?
C43 C44 C45 120.2(4) yes
C43 C44 H44 119.9 ?
C45 C44 H44 119.9 ?
C44 C45 C46 119.6(4) yes
C44 C45 H45 120.2 ?
C46 C45 H45 120.2 ?
C41 C46 C45 120.5(4) yes
C41 C46 H46 119.8 ?
C45 C46 H46 119.8 ?
C52 C47 C48 117.9(3) yes
C52 C47 C14 121.0(3) yes
C48 C47 C14 120.1(3) yes
C49 C48 C47 120.9(3) yes
C49 C48 H48 119.5 ?
C47 C48 H48 119.5 ?
C50 C49 C48 120.5(3) yes
C50 C49 H49 119.7 ?
C48 C49 H49 119.7 ?
C49 C50 C51 119.3(3) yes
C49 C50 H50 120.4 ?
C51 C50 H50 120.4 ?
C50 C51 C52 120.3(3) yes
C50 C51 H51 119.9 ?
C52 C51 H51 119.9 ?
C51 C52 C47 121.0(3) yes
C51 C52 H52 119.5 ?
C47 C52 H52 119.5 ?
Cl2T C1S Cl1S 111.1(4) yes
Cl2S C1S Cl1S 113.5(3) yes
Cl2S C1S H1SA 108.9 ?
Cl1S C1S H1SA 108.9 ?
Cl2S C1S H1SB 108.9 ?
Cl1S C1S H1SB 108.9 ?
H1SA C1S H1SB 107.7 ?
Cl2T C1S H1SC 109.4 ?
Cl1S C1S H1SC 109.4 ?
Cl2T C1S H1SD 109.4 ?
Cl1S C1S H1SD 109.4 ?
H1SC C1S H1SD 108.0 ?
Cl3S C2S Cl4S 111.4(2) yes
Cl3S C2S H2SA 109.3 ?
Cl4S C2S H2SA 109.3 ?
Cl3S C2S H2SB 109.3 ?
Cl4S C2S H2SB 109.3 ?
H2SA C2S H2SB 108.0 ?

loop_
_geom_bond_atom_site_label_1
_geom_bond_atom_site_label_2
_geom_bond_distance
_geom_bond_publ_flag
C1 C2 1.368(4) yes
C1 C14B 1.405(4) yes
C1 H1 0.95 ?
C2 C3 1.380(5) yes
C2 H2 0.95 ?
C3 C4 1.354(5) yes
C3 N4 1.354(5) yes
C3 H3 0.95 ?
N4 C4A 1.378(4) yes
C4 C4A 1.378(4) yes
C4 H4 0.95 ?
C4A C14B 1.415(4) yes
C4A C4B 1.451(4) yes
C4B N5 1.378(4) yes
C4B C5 1.378(4) yes
C4B C8A 1.416(4) yes
C5 C6 1.349(4) yes
C5 H5 0.95 ?
N5 C6 1.349(4) yes
C6 C7 1.392(5) yes
C6 H6 0.95 ?
C7 C8 1.366(4) yes
C7 H7 0.95 ?
C8 C8A 1.407(4) yes
C8 H8 0.95 ?
C8A C8B 1.433(4) yes
C8B C14A 1.380(4) yes
C8B C9 1.545(4) yes
C9 C17 1.509(4) yes
C9 C15 1.548(4) yes
C9 C9A 1.552(4) yes
C9A C10 1.387(4) yes
C9A C13A 1.409(4) yes
C10 C11 1.417(4) yes
C10 C23 1.503(4) yes
C11 C12 1.406(4) yes
C11 C29 1.491(4) yes
C12 C13 1.409(4) yes
C12 C35 1.505(4) yes
C13 C13A 1.398(4) yes
C13 C41 1.492(4) yes
C13A C14 1.550(4) yes
C14 C47 1.514(4) yes
C14 C14A 1.545(4) yes
C14 C15 1.550(4) yes
C14A C14B 1.437(4) yes
C15 O16 1.187(3) yes
C17 C22 1.384(4) yes
C17 C18 1.385(4) yes
C18 C19 1.387(4) yes
C18 H18 0.95 ?
C19 C20 1.371(5) yes
C19 H19 0.95 ?
C20 C21 1.375(5) yes
C20 H20 0.95 ?
C21 C22 1.384(4) yes
C21 H21 0.95 ?
C22 H22 0.95 ?
C23 C28 1.378(4) yes
C23 C24 1.395(4) yes
C24 C25 1.382(5) yes
C24 H24 0.95 ?
C25 C26 1.375(5) yes
C25 H25 0.95 ?
C26 C27 1.382(5) yes
C26 H26 0.95 ?
C27 C28 1.386(5) yes
C27 H27 0.95 ?
C28 H28 0.95 ?
C29 C34 1.379(4) yes
C29 C30 1.386(4) yes
C30 C31 1.390(5) yes
C30 H30 0.95 ?
C31 C32 1.375(5) yes
C31 H31 0.95 ?
C32 C33 1.374(5) yes
C32 H32 0.95 ?
C33 C34 1.387(5) yes
C33 H33 0.95 ?
C34 H34 0.95 ?
C35 C36 1.388(4) yes
C35 C40 1.395(5) yes
C36 C37 1.380(5) yes
C36 H36 0.95 ?
C37 C38 1.367(6) yes
C37 H37 0.95 ?
C38 C39 1.383(6) yes
C38 H38 0.95 ?
C39 C40 1.386(5) yes
C39 H39 0.95 ?
C40 H40 0.95 ?
C41 C46 1.377(5) yes
C41 C42 1.394(4) yes
C42 C43 1.376(5) yes
C42 H42 0.95 ?
C43 C44 1.369(6) yes
C43 H43 0.95 ?
C44 C45 1.385(6) yes
C44 H44 0.95 ?
C45 C46 1.390(5) yes
C45 H45 0.95 ?
C46 H46 0.95 ?
C47 C52 1.390(4) yes
C47 C48 1.390(4) yes
C48 C49 1.382(4) yes
C48 H48 0.95 ?
C49 C50 1.376(5) yes
C49 H49 0.95 ?
C50 C51 1.381(5) yes
C50 H50 0.95 ?
C51 C52 1.383(5) yes
C51 H51 0.95 ?
C52 H52 0.95 ?
C1S Cl2T 1.732(4) yes
C1S Cl2S 1.732(4) yes
C1S Cl1S 1.744(4) yes
C1S H1SA 0.99 ?
C1S H1SB 0.99 ?
C1S H1SC 0.99 ?
C1S H1SD 0.99 ?
C2S Cl3S 1.739(4) yes
C2S Cl4S 1.758(4) yes
C2S H2SA 0.99 ?
C2S H2SB 0.99 ?

loop_
_geom_torsion_atom_site_label_1
_geom_torsion_atom_site_label_2
_geom_torsion_atom_site_label_3
_geom_torsion_atom_site_label_4
_geom_torsion
C14B C1 C2 C3 0.0(6)
C1 C2 C3 C4 0.6(7)
C1 C2 C3 N4 0.6(7)
C2 C3 N4 C4A -0.2(6)
C2 C3 C4 C4A -0.2(6)
C3 C4 C4A C14B -0.8(5)
C3 C4 C4A C4B 177.0(3)
C3 N4 C4A C14B -0.8(5)
C3 N4 C4A C4B 177.0(3)
C4 C4A C4B N5 3.5(4)
N4 C4A C4B N5 3.5(4)
C14B C4A C4B N5 -178.6(3)
C4 C4A C4B C5 3.5(4)
N4 C4A C4B C5 3.5(4)
C14B C4A C4B C5 -178.6(3)
C4 C4A C4B C8A -173.7(3)
N4 C4A C4B C8A -173.7(3)
C14B C4A C4B C8A 4.1(4)
C8A C4B C5 C6 2.0(4)
C4A C4B C5 C6 -175.3(3)
C8A C4B N5 C6 2.0(4)
C4A C4B N5 C6 -175.3(3)
C4B N5 C6 C7 1.5(5)
C4B C5 C6 C7 1.5(5)
N5 C6 C7 C8 -2.7(5)
C5 C6 C7 C8 -2.7(5)
C6 C7 C8 C8A 0.4(5)
C7 C8 C8A C4B 2.9(4)
C7 C8 C8A C8B -178.3(3)
N5 C4B C8A C8 -4.1(4)
C5 C4B C8A C8 -4.1(4)
C4A C4B C8A C8 173.1(3)
N5 C4B C8A C8B 177.0(3)
C5 C4B C8A C8B 177.0(3)
C4A C4B C8A C8B -5.8(4)
C8 C8A C8B C14A -176.3(3)
C4B C8A C8B C14A 2.6(4)
C8 C8A C8B C9 -3.1(5)
C4B C8A C8B C9 175.8(3)
C14A C8B C9 C17 -149.5(3)
C8A C8B C9 C17 36.6(5)
C14A C8B C9 C15 -33.2(3)
C8A C8B C9 C15 152.9(3)
C14A C8B C9 C9A 64.2(3)
C8A C8B C9 C9A -109.7(3)
C17 C9 C9A C10 -34.7(5)
C8B C9 C9A C10 111.0(3)
C15 C9 C9A C10 -151.3(3)
C17 C9 C9A C13A 148.4(3)
C8B C9 C9A C13A -66.0(3)
C15 C9 C9A C13A 31.8(3)
C13A C9A C10 C11 -4.9(4)
C9 C9A C10 C11 178.5(3)
C13A C9A C10 C23 165.5(3)
C9 C9A C10 C23 -11.1(5)
C9A C10 C11 C12 5.5(4)
C23 C10 C11 C12 -165.2(3)
C9A C10 C11 C29 -178.3(3)
C23 C10 C11 C29 11.1(4)
C10 C11 C12 C13 -2.7(4)
C29 C11 C12 C13 -178.9(3)
C10 C11 C12 C35 171.1(3)
C29 C11 C12 C35 -5.2(4)
C11 C12 C13 C13A -1.0(4)
C35 C12 C13 C13A -174.6(3)
C11 C12 C13 C41 177.0(3)
C35 C12 C13 C41 3.4(4)
C12 C13 C13A C9A 1.6(4)
C41 C13 C13A C9A -176.3(3)
C12 C13 C13A C14 177.3(3)
C41 C13 C13A C14 -0.6(5)
C10 C9A C13A C13 1.4(4)
C9 C9A C13A C13 178.7(3)
C10 C9A C13A C14 -175.2(3)
C9 C9A C13A C14 2.1(3)
C13 C13A C14 C47 33.7(5)
C9A C13A C14 C47 -150.2(3)
C13 C13A C14 C14A -113.1(3)
C9A C13A C14 C14A 63.0(3)
C13 C13A C14 C15 149.0(3)
C9A C13A C14 C15 -34.9(3)
C8A C8B C14A C14B 2.6(5)
C9 C8B C14A C14B -171.9(3)
C8A C8B C14A C14 175.7(3)
C9 C8B C14A C14 1.3(3)
C47 C14 C14A C8B 147.3(3)
C15 C14 C14A C8B 31.1(3)
C13A C14 C14A C8B -65.7(3)
C47 C14 C14A C14B -40.4(5)
C15 C14 C14A C14B -156.5(3)
C13A C14 C14A C14B 106.7(3)
C2 C1 C14B C4A -1.0(5)
C2 C1 C14B C14A -178.1(3)
C4 C4A C14B C1 1.4(5)
N4 C4A C14B C1 1.4(5)
C4B C4A C14B C1 -176.4(3)
C4 C4A C14B C14A 178.8(3)
N4 C4A C14B C14A 178.8(3)
C4B C4A C14B C14A 1.0(4)
C8B C14A C14B C1 172.9(3)
C14 C14A C14B C1 1.3(5)
C8B C14A C14B C4A -4.3(4)
C14 C14A C14B C4A -175.8(3)
C17 C9 C15 O16 -2.7(4)
C8B C9 C15 O16 -129.3(3)
C9A C9 C15 O16 125.5(3)
C17 C9 C15 C14 178.3(2)
C8B C9 C15 C14 51.6(2)
C9A C9 C15 C14 -53.5(2)
C47 C14 C15 O16 2.8(4)
C14A C14 C15 O16 129.9(3)
C13A C14 C15 O16 -124.5(3)
C47 C14 C15 C9 -178.2(2)
C14A C14 C15 C9 -51.0(2)
C13A C14 C15 C9 54.5(2)
C8B C9 C17 C22 31.3(4)
C15 C9 C17 C22 -78.6(3)
C9A C9 C17 C22 171.2(3)
C8B C9 C17 C18 -161.0(3)
C15 C9 C17 C18 89.1(3)
C9A C9 C17 C18 -21.1(4)
C22 C17 C18 C19 -4.4(5)
C9 C17 C18 C19 -172.4(3)
C17 C18 C19 C20 1.4(5)
C18 C19 C20 C21 2.2(5)
C19 C20 C21 C22 -2.8(5)
C20 C21 C22 C17 -0.3(5)
C18 C17 C22 C21 3.9(5)
C9 C17 C22 C21 171.9(3)
C9A C10 C23 C28 -66.0(4)
C11 C10 C23 C28 104.2(3)
C9A C10 C23 C24 115.0(4)
C11 C10 C23 C24 -74.8(4)
C28 C23 C24 C25 1.8(5)
C10 C23 C24 C25 -179.3(3)
C23 C24 C25 C26 -1.0(5)
C24 C25 C26 C27 -0.4(6)
C25 C26 C27 C28 0.9(6)
C24 C23 C28 C27 -1.2(5)
C10 C23 C28 C27 179.8(3)
C26 C27 C28 C23 -0.1(5)
C12 C11 C29 C34 75.4(4)
C10 C11 C29 C34 -100.9(4)
C12 C11 C29 C30 -100.0(4)
C10 C11 C29 C30 83.7(4)
C34 C29 C30 C31 -0.4(5)
C11 C29 C30 C31 175.0(3)
C29 C30 C31 C32 -0.3(5)
C30 C31 C32 C33 0.4(6)
C31 C32 C33 C34 0.1(6)
C30 C29 C34 C33 1.0(5)
C11 C29 C34 C33 -174.5(3)
C32 C33 C34 C29 -0.8(5)
C11 C12 C35 C36 67.2(4)
C13 C12 C35 C36 -119.1(3)
C11 C12 C35 C40 -110.8(3)
C13 C12 C35 C40 63.0(4)
C40 C35 C36 C37 -0.6(5)
C12 C35 C36 C37 -178.5(3)
C35 C36 C37 C38 0.8(6)
C36 C37 C38 C39 -0.8(7)
C37 C38 C39 C40 0.5(7)
C38 C39 C40 C35 -0.3(6)
C36 C35 C40 C39 0.3(5)
C12 C35 C40 C39 178.3(3)
C13A C13 C41 C46 63.2(4)
C12 C13 C41 C46 -114.7(4)
C13A C13 C41 C42 -118.6(4)
C12 C13 C41 C42 63.5(4)
C46 C41 C42 C43 -1.5(5)
C13 C41 C42 C43 -179.7(3)
C41 C42 C43 C44 0.4(6)
C42 C43 C44 C45 0.4(7)
C43 C44 C45 C46 -0.2(7)
C42 C41 C46 C45 1.8(5)
C13 C41 C46 C45 180.0(3)
C44 C45 C46 C41 -1.0(6)
C14A C14 C47 C52 -21.1(4)
C15 C14 C47 C52 89.1(3)
C13A C14 C47 C52 -162.3(3)
C14A C14 C47 C48 170.7(3)
C15 C14 C47 C48 -79.1(3)
C13A C14 C47 C48 29.6(4)
C52 C47 C48 C49 3.0(5)
C14 C47 C48 C49 171.5(3)
C47 C48 C49 C50 -0.6(6)
C48 C49 C50 C51 -1.2(6)
C49 C50 C51 C52 0.4(6)
C50 C51 C52 C47 2.2(6)
C48 C47 C52 C51 -3.8(5)
C14 C47 C52 C51 -172.2(3)
